data_4126261
loop_
_publ_author_name
'Kistemaker, Jos C. M.'
'Stacko, Peter'
'Roke, Diederik'
'Wolters, Alexander Thomas'
'Heideman, G. Henrieke'
'Chang, Mu-Chieh'
'van der Meulen, Pieter'
'Visser, Johan'
'Otten, Edwin'
'Feringa, Ben L.'

_publ_section_title
;
 Third Generation Light-Driven Symmetric Molecular Motors.
;
_journal_name_full 'Journal of the American Chemical Society'
_journal_paper_doi 10.1021/jacs.7b04412
_journal_year 2017
_chemical_formula_sum 'C47 H46'
_chemical_formula_weight 610.84
_chemical_name_systematic
;
 ?
;
_space_group_crystal_system triclinic
_space_group_IT_number 2
_space_group_name_Hall '-P 1'
_space_group_name_H-M_alt 'P -1'
_symmetry_space_group_name_Hall '-P 1'
_symmetry_space_group_name_H-M 'P -1'
_atom_sites_solution_hydrogens geom
_audit_creation_method SHELXL-2014
_cell_angle_alpha 89.4324(17)
_cell_angle_beta 89.2885(18)
_cell_angle_gamma 73.5182(17)
_cell_formula_units_Z 4
_cell_length_a 9.6932(6)
_cell_length_b 12.9292(7)
_cell_length_c 27.7082(16)
_cell_measurement_reflns_used 9934
_cell_measurement_temperature 100(2)
_cell_measurement_theta_max 27.10
_cell_measurement_theta_min 3.13
_cell_volume 3329.5(3)
_computing_cell_refinement 'Bruker SAINT'
_computing_data_collection 'Bruker APEX2'
_computing_data_reduction 'Bruker SAINT'
_computing_structure_refinement 'SHELXL-2014 (Sheldrick 2014)'
_computing_structure_solution 'SHELXS-97 (Sheldrick 2008)'
_diffrn_ambient_temperature 100(2)
_diffrn_measured_fraction_theta_full 0.997
_diffrn_measured_fraction_theta_max 0.996
_diffrn_measurement_device_type 'Bruker APEX-II CCD'
_diffrn_measurement_method '\f and \w scans'
_diffrn_radiation_type MoK\a
_diffrn_radiation_wavelength 0.71073
_diffrn_reflns_av_R_equivalents 0.0464
_diffrn_reflns_av_unetI/netI 0.0462
_diffrn_reflns_Laue_measured_fraction_full 0.997
_diffrn_reflns_Laue_measured_fraction_max 0.996
_diffrn_reflns_limit_h_max 12
_diffrn_reflns_limit_h_min -12
_diffrn_reflns_limit_k_max 16
_diffrn_reflns_limit_k_min -14
_diffrn_reflns_limit_l_max 34
_diffrn_reflns_limit_l_min -34
_diffrn_reflns_number 59648
_diffrn_reflns_point_group_measured_fraction_full 0.997
_diffrn_reflns_point_group_measured_fraction_max 0.996
_diffrn_reflns_theta_full 25.242
_diffrn_reflns_theta_max 26.372
_diffrn_reflns_theta_min 3.090
_exptl_absorpt_coefficient_mu 0.068
_exptl_absorpt_correction_T_max 0.7455
_exptl_absorpt_correction_T_min 0.7065
_exptl_absorpt_correction_type multi-scan
_exptl_absorpt_process_details SADABS
_exptl_crystal_colour yellow
_exptl_crystal_density_diffrn 1.219
_exptl_crystal_description block-cut
_exptl_crystal_F_000 1312
_exptl_crystal_size_max 0.380
_exptl_crystal_size_mid 0.210
_exptl_crystal_size_min 0.170
_refine_diff_density_max 1.001
_refine_diff_density_min -0.516
_refine_diff_density_rms 0.069
_refine_ls_extinction_method none
_refine_ls_goodness_of_fit_ref 1.209
_refine_ls_hydrogen_treatment constr
_refine_ls_matrix_type full
_refine_ls_number_parameters 874
_refine_ls_number_reflns 13562
_refine_ls_number_restraints 0
_refine_ls_restrained_S_all 1.209
_refine_ls_R_factor_all 0.1140
_refine_ls_R_factor_gt 0.0956
_refine_ls_shift/su_max 0.000
_refine_ls_shift/su_mean 0.000
_refine_ls_structure_factor_coef Fsqd
_refine_ls_weighting_details 'w=1/[\s^2^(Fo^2^)+(0.0248P)^2^+9.2595P] where P=(Fo^2^+2Fc^2^)/3'
_refine_ls_weighting_scheme calc
_refine_ls_wR_factor_gt 0.1855
_refine_ls_wR_factor_ref 0.1924
_reflns_Friedel_coverage 0.000
_reflns_number_gt 11319
_reflns_number_total 13562
_reflns_threshold_expression 'I > 2\s(I)'
_cod_data_source_file ja7b04412_si_002.cif
_cod_data_source_block mo_molan347_0m
_cod_database_code 4126261
_shelx_space_group_comment
;
The symmetry employed for this shelxl refinement is uniquely defined
by the following loop, which should always be used as a source of
symmetry information in preference to the above space-group names.
They are only intended as comments.
;
_shelx_estimated_absorpt_t_min 0.974
_shelx_estimated_absorpt_t_max 0.988
_shelxl_version_number 2014-3

loop_
_space_group_symop_operation_xyz
'x, y, z'
'-x, -y, -z'

loop_
_atom_site_label
_atom_site_type_symbol
_atom_site_fract_x
_atom_site_fract_y
_atom_site_fract_z
_atom_site_U_iso_or_equiv
_atom_site_adp_type
_atom_site_occupancy
_atom_site_site_symmetry_order
_atom_site_calc_flag
_atom_site_refinement_flags_posn
_atom_site_refinement_flags_adp
_atom_site_refinement_flags_occupancy
_atom_site_disorder_assembly
_atom_site_disorder_group
C1_1 C 0.6985(3) 0.8814(2) 0.15757(11) 0.0141(6) Uani 1 1 d . . . . .
C2_1 C 0.6164(3) 0.9866(2) 0.15325(11) 0.0145(6) Uani 1 1 d . . . . .
C3_1 C 0.4578(3) 1.0220(3) 0.14520(11) 0.0161(7) Uani 1 1 d . . . . .
C4_1 C 0.3605(4) 0.9642(3) 0.13457(11) 0.0185(7) Uani 1 1 d . . . . .
H4_1 H 0.3904 0.8876 0.1356 0.022 Uiso 1 1 calc R U . . .
C5_1 C 0.2205(3) 1.0184(3) 0.12252(11) 0.0205(7) Uani 1 1 d . . . . .
H5_1 H 0.1542 0.9788 0.1158 0.025 Uiso 1 1 calc R U . . .
C6_1 C 0.1757(4) 1.1314(3) 0.12019(12) 0.0237(8) Uani 1 1 d . . . . .
H6_1 H 0.0786 1.1678 0.1127 0.028 Uiso 1 1 calc R U . . .
C7_1 C 0.2711(4) 1.1899(3) 0.12866(11) 0.0201(7) Uani 1 1 d . . . . .
H7_1 H 0.2413 1.2664 0.1264 0.024 Uiso 1 1 calc R U . . .
C8_1 C 0.4127(3) 1.1351(3) 0.14070(11) 0.0165(7) Uani 1 1 d . . . . .
C9_1 C 0.5356(4) 1.1761(3) 0.14744(11) 0.0178(7) Uani 1 1 d . . . . .
C10_1 C 0.5432(4) 1.2818(3) 0.14939(12) 0.0237(8) Uani 1 1 d . . . . .
H10_1 H 0.4592 1.3403 0.1447 0.028 Uiso 1 1 calc R U . . .
C11_1 C 0.6729(4) 1.3008(3) 0.15811(13) 0.0269(8) Uani 1 1 d . . . . .
H11_1 H 0.6793 1.3727 0.1593 0.032 Uiso 1 1 calc R U . . .
C12_1 C 0.7956(4) 1.2142(3) 0.16520(12) 0.0235(7) Uani 1 1 d . . . . .
H12_1 H 0.8848 1.2280 0.1715 0.028 Uiso 1 1 calc R U . . .
C13_1 C 0.7895(4) 1.1085(3) 0.16324(11) 0.0175(7) Uani 1 1 d . . . . .
H13_1 H 0.8736 1.0506 0.1687 0.021 Uiso 1 1 calc R U . . .
C14_1 C 0.6601(3) 1.0876(3) 0.15333(11) 0.0164(7) Uani 1 1 d . . . . .
C15_1 C 0.6461(3) 0.7933(2) 0.17533(11) 0.0145(6) Uani 1 1 d . . . . .
C16_1 C 0.5328(3) 0.7966(2) 0.20819(11) 0.0158(6) Uani 1 1 d . . . . .
H16_1 H 0.4675 0.8637 0.2171 0.019 Uiso 1 1 calc R U . . .
C17_1 C 0.5174(3) 0.7023(3) 0.22719(11) 0.0180(7) Uani 1 1 d . . . . .
H17_1 H 0.4402 0.7042 0.2490 0.022 Uiso 1 1 calc R U . . .
C18_1 C 0.6145(4) 0.6028(3) 0.21488(12) 0.0194(7) Uani 1 1 d . . . . .
H18_1 H 0.6027 0.5380 0.2284 0.023 Uiso 1 1 calc R U . . .
C19_1 C 0.7253(3) 0.5987(2) 0.18360(11) 0.0148(6) Uani 1 1 d . . . . .
H19_1 H 0.7912 0.5311 0.1758 0.018 Uiso 1 1 calc R U . . .
C20_1 C 0.7432(3) 0.6934(2) 0.16282(11) 0.0152(6) Uani 1 1 d . . . . .
C21_1 C 0.8648(3) 0.7111(2) 0.13585(11) 0.0149(6) Uani 1 1 d . . . . .
C22_1 C 0.9658(3) 0.6354(2) 0.10999(11) 0.0156(6) Uani 1 1 d . . . . .
C23_1 C 0.9398(3) 0.5367(2) 0.08898(11) 0.0159(6) Uani 1 1 d . . . . .
C24_1 C 0.8152(4) 0.5073(3) 0.08202(12) 0.0189(7) Uani 1 1 d . . . . .
H24_1 H 0.7265 0.5509 0.0948 0.023 Uiso 1 1 calc R U . . .
C25_1 C 0.8184(4) 0.4149(3) 0.05658(12) 0.0232(7) Uani 1 1 d . . . . .
H25_1 H 0.7325 0.3946 0.0525 0.028 Uiso 1 1 calc R U . . .
C26_1 C 0.9477(4) 0.3517(3) 0.03697(12) 0.0248(8) Uani 1 1 d . . . . .
H26_1 H 0.9499 0.2872 0.0204 0.030 Uiso 1 1 calc R U . . .
C27_1 C 1.0722(4) 0.3818(3) 0.04136(12) 0.0211(7) Uani 1 1 d . . . . .
H27_1 H 1.1596 0.3399 0.0271 0.025 Uiso 1 1 calc R U . . .
C28_1 C 1.0679(3) 0.4747(2) 0.06707(11) 0.0178(7) Uani 1 1 d . . . . .
C29_1 C 1.1785(3) 0.5286(3) 0.07364(11) 0.0182(7) Uani 1 1 d . . . . .
C30_1 C 1.3235(4) 0.4948(3) 0.05998(12) 0.0229(7) Uani 1 1 d . . . . .
H30_1 H 1.3617 0.4282 0.0438 0.027 Uiso 1 1 calc R U . . .
C31_1 C 1.4103(4) 0.5592(3) 0.07023(14) 0.0296(8) Uani 1 1 d . . . . .
H31_1 H 1.5086 0.5378 0.0605 0.036 Uiso 1 1 calc R U . . .
C32_1 C 1.3546(4) 0.6562(3) 0.09493(13) 0.0252(8) Uani 1 1 d . . . . .
H32_1 H 1.4162 0.6987 0.1031 0.030 Uiso 1 1 calc R U . . .
C33_1 C 1.2098(3) 0.6906(3) 0.10765(12) 0.0193(7) Uani 1 1 d . . . . .
H33_1 H 1.1726 0.7576 0.1236 0.023 Uiso 1 1 calc R U . . .
C34_1 C 1.1187(3) 0.6281(3) 0.09720(11) 0.0163(7) Uani 1 1 d . . . . .
C35_1 C 0.8580(3) 0.8317(2) 0.14227(11) 0.0143(6) Uani 1 1 d . . . . .
C36_1 C 0.9660(3) 0.8396(3) 0.18271(11) 0.0160(6) Uani 1 1 d . . . . .
H36A_1 H 1.0424 0.7701 0.1840 0.019 Uiso 1 1 calc R U . . .
H36B_1 H 1.0123 0.8957 0.1729 0.019 Uiso 1 1 calc R U . . .
C37_1 C 0.9056(3) 0.8654(3) 0.23355(11) 0.0168(7) Uani 1 1 d . . . . .
H37A_1 H 0.8567 0.8111 0.2439 0.020 Uiso 1 1 calc R U . . .
H37B_1 H 0.8334 0.9370 0.2336 0.020 Uiso 1 1 calc R U . . .
C38_1 C 1.0250(4) 0.8654(3) 0.26936(12) 0.0219(7) Uani 1 1 d . . . . .
H38A_1 H 1.1000 0.7952 0.2677 0.026 Uiso 1 1 calc R U . . .
H38B_1 H 0.9842 0.8734 0.3025 0.026 Uiso 1 1 calc R U . . .
C39_1 C 1.0950(4) 0.9569(3) 0.25917(13) 0.0302(9) Uani 1 1 d . . . . .
H39A_1 H 1.1338 0.9502 0.2258 0.036 Uiso 1 1 calc R U . . .
H39B_1 H 1.0207 1.0273 0.2617 0.036 Uiso 1 1 calc R U . . .
C40_1 C 1.2142(4) 0.9546(3) 0.29357(13) 0.0268(8) Uani 1 1 d . . . . .
H40A_1 H 1.2877 0.8837 0.2916 0.032 Uiso 1 1 calc R U . . .
H40B_1 H 1.1753 0.9634 0.3269 0.032 Uiso 1 1 calc R U . . .
C41_1 C 1.2844(4) 1.0435(3) 0.28227(14) 0.0279(8) Uani 1 1 d . . . . .
H41A_1 H 1.3649 1.0373 0.3042 0.042 Uiso 1 1 calc R U . . .
H41B_1 H 1.2135 1.1139 0.2865 0.042 Uiso 1 1 calc R U . . .
H41C_1 H 1.3200 1.0365 0.2489 0.042 Uiso 1 1 calc R U . . .
C42_1 C 0.8897(3) 0.8821(2) 0.09417(11) 0.0159(6) Uani 1 1 d . . . . .
H42A_1 H 0.8747 0.9603 0.0991 0.019 Uiso 1 1 calc R U . . .
H42B_1 H 0.9924 0.8500 0.0856 0.019 Uiso 1 1 calc R U . . .
C43_1 C 0.7985(4) 0.8675(3) 0.05166(11) 0.0206(7) Uani 1 1 d . . . . .
H43A_1 H 0.6959 0.8881 0.0617 0.025 Uiso 1 1 calc R U . . .
H43B_1 H 0.8262 0.7905 0.0424 0.025 Uiso 1 1 calc R U . . .
C44_1 C 0.8167(5) 0.9358(3) 0.00781(13) 0.0346(9) Uani 1 1 d . . . . .
H44A_1 H 0.9206 0.9174 -0.0003 0.041 Uiso 1 1 calc R U . . .
H44B_1 H 0.7680 0.9138 -0.0198 0.041 Uiso 1 1 calc R U . . .
C45_1 C 0.7610(5) 1.0576(3) 0.01225(16) 0.0466(11) Uani 1 1 d . . . . .
H45A_1 H 0.7986 1.0803 0.0422 0.056 Uiso 1 1 calc R U . . .
H45B_1 H 0.7973 1.0917 -0.0154 0.056 Uiso 1 1 calc R U . . .
C46_1 C 0.6028(5) 1.0955(4) 0.0133(2) 0.0534(13) Uani 1 1 d . . . . .
H46A_1 H 0.5684 1.0618 0.0415 0.064 Uiso 1 1 calc R U . . .
H46B_1 H 0.5669 1.0688 -0.0160 0.064 Uiso 1 1 calc R U . . .
C47_1 C 0.5338(6) 1.2187(3) 0.01601(18) 0.0544(13) Uani 1 1 d . . . . .
H47A_1 H 0.4288 1.2343 0.0164 0.082 Uiso 1 1 calc R U . . .
H47B_1 H 0.5639 1.2534 -0.0122 0.082 Uiso 1 1 calc R U . . .
H47C_1 H 0.5650 1.2464 0.0455 0.082 Uiso 1 1 calc R U . . .
C1_2 C 0.8726(3) 0.2130(2) 0.36334(11) 0.0129(6) Uani 1 1 d . . . . .
C2_2 C 0.9718(3) 0.1366(2) 0.38933(11) 0.0130(6) Uani 1 1 d . . . . .
C3_2 C 0.9445(3) 0.0381(2) 0.41091(10) 0.0136(6) Uani 1 1 d . . . . .
C4_2 C 0.8184(3) 0.0080(2) 0.41779(11) 0.0167(7) Uani 1 1 d . . . . .
H4_2 H 0.7305 0.0513 0.4048 0.020 Uiso 1 1 calc R U . . .
C5_2 C 0.8214(4) -0.0849(3) 0.44356(12) 0.0209(7) Uani 1 1 d . . . . .
H5_2 H 0.7354 -0.1056 0.4477 0.025 Uiso 1 1 calc R U . . .
C6_2 C 0.9496(4) -0.1486(3) 0.46349(12) 0.0210(7) Uani 1 1 d . . . . .
H6_2 H 0.9509 -0.2135 0.4801 0.025 Uiso 1 1 calc R U . . .
C7_2 C 1.0741(3) -0.1176(2) 0.45908(11) 0.0176(7) Uani 1 1 d . . . . .
H7_2 H 1.1607 -0.1595 0.4734 0.021 Uiso 1 1 calc R U . . .
C8_2 C 1.0710(3) -0.0240(2) 0.43330(11) 0.0156(6) Uani 1 1 d . . . . .
C9_2 C 1.1820(3) 0.0307(2) 0.42674(11) 0.0151(6) Uani 1 1 d . . . . .
C10_2 C 1.3249(3) -0.0026(3) 0.44060(12) 0.0187(7) Uani 1 1 d . . . . .
H10_2 H 1.3618 -0.0693 0.4571 0.022 Uiso 1 1 calc R U . . .
C11_2 C 1.4132(3) 0.0620(3) 0.43027(12) 0.0215(7) Uani 1 1 d . . . . .
H11_2 H 1.5109 0.0404 0.4400 0.026 Uiso 1 1 calc R U . . .
C12_2 C 1.3583(3) 0.1588(3) 0.40561(12) 0.0201(7) Uani 1 1 d . . . . .
H12_2 H 1.4197 0.2025 0.3981 0.024 Uiso 1 1 calc R U . . .
C13_2 C 1.2151(3) 0.1929(3) 0.39172(11) 0.0166(7) Uani 1 1 d . . . . .
H13_2 H 1.1797 0.2593 0.3748 0.020 Uiso 1 1 calc R U . . .
C14_2 C 1.1230(3) 0.1300(2) 0.40245(11) 0.0130(6) Uani 1 1 d . . . . .
C15_2 C 0.7516(3) 0.1960(2) 0.33683(11) 0.0129(6) Uani 1 1 d . . . . .
C16_2 C 0.7351(3) 0.1019(2) 0.31667(11) 0.0154(6) Uani 1 1 d . . . . .
H16_2 H 0.8017 0.0343 0.3240 0.019 Uiso 1 1 calc R U . . .
C17_2 C 0.6229(3) 0.1067(2) 0.28619(11) 0.0157(6) Uani 1 1 d . . . . .
H17_2 H 0.6107 0.0422 0.2732 0.019 Uiso 1 1 calc R U . . .
C18_2 C 0.5265(3) 0.2060(3) 0.27415(11) 0.0162(6) Uani 1 1 d . . . . .
H18_2 H 0.4490 0.2083 0.2531 0.019 Uiso 1 1 calc R U . . .
C19_2 C 0.5422(3) 0.3007(2) 0.29243(11) 0.0142(6) Uani 1 1 d . . . . .
H19_2 H 0.4780 0.3682 0.2834 0.017 Uiso 1 1 calc R U . . .
C20_2 C 0.6546(3) 0.2961(2) 0.32464(11) 0.0137(6) Uani 1 1 d . . . . .
C21_2 C 0.7065(3) 0.3844(2) 0.34174(10) 0.0126(6) Uani 1 1 d . . . . .
C22_2 C 0.6241(3) 0.4889(2) 0.34624(10) 0.0127(6) Uani 1 1 d . . . . .
C23_2 C 0.4653(3) 0.5242(2) 0.35469(10) 0.0139(6) Uani 1 1 d . . . . .
C24_2 C 0.3668(3) 0.4668(3) 0.36522(11) 0.0159(6) Uani 1 1 d . . . . .
H24_2 H 0.3959 0.3903 0.3640 0.019 Uiso 1 1 calc R U . . .
C25_2 C 0.2259(3) 0.5217(3) 0.37758(11) 0.0192(7) Uani 1 1 d . . . . .
H25_2 H 0.1587 0.4824 0.3844 0.023 Uiso 1 1 calc R U . . .
C26_2 C 0.1822(3) 0.6340(3) 0.38004(11) 0.0194(7) Uani 1 1 d . . . . .
H26_2 H 0.0848 0.6706 0.3876 0.023 Uiso 1 1 calc R U . . .
C27_2 C 0.2791(3) 0.6923(3) 0.37162(11) 0.0176(7) Uani 1 1 d . . . . .
H27_2 H 0.2498 0.7687 0.3741 0.021 Uiso 1 1 calc R U . . .
C28_2 C 0.4211(3) 0.6374(2) 0.35930(10) 0.0142(6) Uani 1 1 d . . . . .
C29_2 C 0.5447(3) 0.6780(2) 0.35257(10) 0.0142(6) Uani 1 1 d . . . . .
C30_2 C 0.5534(4) 0.7836(3) 0.35130(11) 0.0188(7) Uani 1 1 d . . . . .
H30_2 H 0.4699 0.8424 0.3565 0.023 Uiso 1 1 calc R U . . .
C31_2 C 0.6848(4) 0.8018(3) 0.34238(12) 0.0222(7) Uani 1 1 d . . . . .
H31_2 H 0.6921 0.8736 0.3416 0.027 Uiso 1 1 calc R U . . .
C32_2 C 0.8070(4) 0.7158(3) 0.33448(12) 0.0207(7) Uani 1 1 d . . . . .
H32_2 H 0.8968 0.7294 0.3279 0.025 Uiso 1 1 calc R U . . .
C33_2 C 0.7991(3) 0.6105(3) 0.33605(11) 0.0163(6) Uani 1 1 d . . . . .
H33_2 H 0.8828 0.5524 0.3303 0.020 Uiso 1 1 calc R U . . .
C34_2 C 0.6679(3) 0.5898(2) 0.34611(10) 0.0140(6) Uani 1 1 d . . . . .
C35_2 C 0.8657(3) 0.3336(2) 0.35652(11) 0.0133(6) Uani 1 1 d . . . . .
C36_2 C 0.9758(3) 0.3416(2) 0.31552(11) 0.0138(6) Uani 1 1 d . . . . .
H36A_2 H 1.0210 0.3983 0.3246 0.017 Uiso 1 1 calc R U . . .
H36B_2 H 1.0529 0.2724 0.3146 0.017 Uiso 1 1 calc R U . . .
C37_2 C 0.9166(3) 0.3665(3) 0.26453(11) 0.0171(7) Uani 1 1 d . . . . .
H37A_2 H 0.8551 0.3194 0.2571 0.021 Uiso 1 1 calc R U . . .
H37B_2 H 0.8563 0.4423 0.2628 0.021 Uiso 1 1 calc R U . . .
C38_2 C 1.0378(4) 0.3488(3) 0.22714(13) 0.0282(8) Uani 1 1 d . . . . .
H38A_2 H 1.0767 0.2698 0.2230 0.034 Uiso 1 1 calc R U . A 1
H38B_2 H 0.9925 0.3779 0.1962 0.034 Uiso 1 1 calc R U . A 1
C42_2 C 0.8958(3) 0.3835(2) 0.40447(11) 0.0136(6) Uani 1 1 d . . . . .
H42A_2 H 0.9982 0.3514 0.4128 0.016 Uiso 1 1 calc R U . . .
H42B_2 H 0.8805 0.4618 0.3994 0.016 Uiso 1 1 calc R U . . .
C43_2 C 0.8027(4) 0.3674(3) 0.44735(11) 0.0190(7) Uani 1 1 d . . . . .
H43A_2 H 0.8305 0.2902 0.4567 0.023 Uiso 1 1 calc R U . . .
H43B_2 H 0.7006 0.3878 0.4375 0.023 Uiso 1 1 calc R U . . .
C44_2 C 0.8184(5) 0.4348(3) 0.49104(13) 0.0341(9) Uani 1 1 d . . . . .
H44A_2 H 0.7674 0.4125 0.5186 0.041 Uiso 1 1 calc R U . B 3
H44B_2 H 0.9217 0.4152 0.4993 0.041 Uiso 1 1 calc R U . B 3
C39A_2 C 1.1634(5) 0.3916(4) 0.23297(18) 0.0142(13) Uani 0.636(9) 1 d . . P C 1
H39A_2 H 1.2374 0.3597 0.2082 0.017 Uiso 0.636(9) 1 calc R U P C 1
H39B_2 H 1.2061 0.3709 0.2651 0.017 Uiso 0.636(9) 1 calc R U P C 1
C40A_2 C 1.1184(5) 0.5141(4) 0.2279(2) 0.0179(14) Uani 0.636(9) 1 d . . P C 1
H40A_2 H 1.0478 0.5460 0.2536 0.021 Uiso 0.636(9) 1 calc R U P C 1
H40B_2 H 1.0712 0.5349 0.1963 0.021 Uiso 0.636(9) 1 calc R U P C 1
C41A_2 C 1.2491(8) 0.5591(6) 0.2314(3) 0.0211(16) Uani 0.636(9) 1 d . . P C 1
H41A_2 H 1.2185 0.6370 0.2252 0.032 Uiso 0.636(9) 1 calc R U P C 1
H41B_2 H 1.3220 0.5239 0.2074 0.032 Uiso 0.636(9) 1 calc R U P C 1
H41C_2 H 1.2900 0.5451 0.2638 0.032 Uiso 0.636(9) 1 calc R U P C 1
C39B_2 C 1.0989(12) 0.4565(10) 0.2392(4) 0.024(3) Uiso 0.364(9) 1 d . . P C 2
H39C_2 H 1.0201 0.5241 0.2356 0.028 Uiso 0.364(9) 1 calc R U P C 2
H39D_2 H 1.1338 0.4519 0.2728 0.028 Uiso 0.364(9) 1 calc R U P C 2
C40B_2 C 1.2176(10) 0.4561(8) 0.2050(3) 0.024(3) Uiso 0.364(9) 1 d . . P C 2
H40C_2 H 1.1792 0.4648 0.1718 0.029 Uiso 0.364(9) 1 calc R U P C 2
H40D_2 H 1.2907 0.3850 0.2070 0.029 Uiso 0.364(9) 1 calc R U P C 2
C41B_2 C 1.2907(18) 0.5437(14) 0.2140(6) 0.035(4) Uani 0.364(9) 1 d . . P C 2
H41D_2 H 1.3649 0.5401 0.1892 0.052 Uiso 0.364(9) 1 calc R U P C 2
H41E_2 H 1.3352 0.5329 0.2459 0.052 Uiso 0.364(9) 1 calc R U P C 2
H41F_2 H 1.2192 0.6145 0.2127 0.052 Uiso 0.364(9) 1 calc R U P C 2
C45A_2 C 0.7653(5) 0.5565(3) 0.48703(16) 0.0216(13) Uani 0.776(10) 1 d . . P D 3
H45A_2 H 0.8049 0.5806 0.4572 0.026 Uiso 0.776(10) 1 calc R U P D 3
H45B_2 H 0.7996 0.5893 0.5149 0.026 Uiso 0.776(10) 1 calc R U P D 3
C46A_2 C 0.6019(5) 0.5939(4) 0.48578(19) 0.0258(13) Uiso 0.776(10) 1 d . . P D 3
H46A_2 H 0.5655 0.5617 0.5140 0.031 Uiso 0.776(10) 1 calc R U P D 3
H46B_2 H 0.5711 0.5635 0.4565 0.031 Uiso 0.776(10) 1 calc R U P D 3
C47A_2 C 0.5259(8) 0.7175(5) 0.4859(2) 0.0366(16) Uiso 0.776(10) 1 d . . P D 3
H47A_2 H 0.5503 0.7491 0.5155 0.055 Uiso 0.776(10) 1 calc R U P D 3
H47B_2 H 0.4215 0.7299 0.4846 0.055 Uiso 0.776(10) 1 calc R U P D 3
H47C_2 H 0.5582 0.7512 0.4578 0.055 Uiso 0.776(10) 1 calc R U P D 3
C45B_2 C 0.6825(19) 0.5541(13) 0.4715(6) 0.023(4) Uiso 0.224(10) 1 d . . P D 4
H45C_2 H 0.7259 0.5941 0.4480 0.027 Uiso 0.224(10) 1 calc R U P D 4
H45D_2 H 0.6056 0.5321 0.4549 0.027 Uiso 0.224(10) 1 calc R U P D 4
C46B_2 C 0.6183(19) 0.6260(14) 0.5116(7) 0.032(5) Uiso 0.224(10) 1 d . . P D 4
H46C_2 H 0.6897 0.6327 0.5358 0.038 Uiso 0.224(10) 1 calc R U P D 4
H46D_2 H 0.5369 0.6068 0.5276 0.038 Uiso 0.224(10) 1 calc R U P D 4
C47B_2 C 0.572(2) 0.7217(13) 0.4791(6) 0.018(4) Uiso 0.224(10) 1 d . . P D 4
H47D_2 H 0.6447 0.7172 0.4537 0.027 Uiso 0.224(10) 1 calc R U P D 4
H47E_2 H 0.5606 0.7876 0.4978 0.027 Uiso 0.224(10) 1 calc R U P D 4
H47F_2 H 0.4799 0.7234 0.4644 0.027 Uiso 0.224(10) 1 calc R U P D 4

loop_
_atom_site_aniso_label
_atom_site_aniso_U_11
_atom_site_aniso_U_22
_atom_site_aniso_U_33
_atom_site_aniso_U_23
_atom_site_aniso_U_13
_atom_site_aniso_U_12
C1_1 0.0154(15) 0.0163(16) 0.0110(14) -0.0029(12) -0.0008(12) -0.0049(12)
C2_1 0.0167(15) 0.0152(15) 0.0108(14) -0.0023(12) 0.0003(12) -0.0034(12)
C3_1 0.0172(16) 0.0171(16) 0.0103(14) 0.0005(12) 0.0024(12) 0.0011(13)
C4_1 0.0239(17) 0.0158(16) 0.0145(15) 0.0007(12) 0.0009(13) -0.0039(13)
C5_1 0.0183(16) 0.0320(19) 0.0126(15) 0.0023(14) -0.0009(13) -0.0091(14)
C6_1 0.0166(16) 0.033(2) 0.0152(16) 0.0021(14) 0.0018(13) 0.0040(14)
C7_1 0.0250(18) 0.0148(16) 0.0152(16) -0.0012(12) 0.0023(13) 0.0027(13)
C8_1 0.0205(16) 0.0149(16) 0.0110(15) -0.0002(12) 0.0023(12) -0.0001(13)
C9_1 0.0239(17) 0.0160(16) 0.0107(15) -0.0018(12) 0.0028(13) -0.0012(13)
C10_1 0.033(2) 0.0147(17) 0.0189(17) 0.0002(13) 0.0033(14) 0.0003(14)
C11_1 0.045(2) 0.0154(17) 0.0243(18) -0.0035(14) 0.0091(16) -0.0146(16)
C12_1 0.0267(18) 0.0249(19) 0.0233(18) -0.0056(14) 0.0070(14) -0.0146(15)
C13_1 0.0227(17) 0.0126(15) 0.0162(15) -0.0039(12) 0.0063(13) -0.0037(13)
C14_1 0.0232(17) 0.0161(16) 0.0088(14) -0.0018(12) 0.0030(12) -0.0038(13)
C15_1 0.0145(15) 0.0160(16) 0.0124(14) 0.0010(12) -0.0050(12) -0.0030(12)
C16_1 0.0193(16) 0.0132(15) 0.0119(15) -0.0018(12) 0.0012(12) 0.0004(12)
C17_1 0.0167(16) 0.0234(17) 0.0150(15) -0.0015(13) -0.0012(12) -0.0074(13)
C18_1 0.0237(17) 0.0165(16) 0.0183(16) 0.0039(13) -0.0047(13) -0.0059(13)
C19_1 0.0179(16) 0.0105(15) 0.0149(15) -0.0007(12) -0.0042(12) -0.0018(12)
C20_1 0.0154(15) 0.0156(16) 0.0139(15) -0.0011(12) -0.0037(12) -0.0031(12)
C21_1 0.0169(15) 0.0121(15) 0.0146(15) 0.0014(12) -0.0046(12) -0.0023(12)
C22_1 0.0182(16) 0.0128(15) 0.0147(15) 0.0002(12) -0.0045(12) -0.0024(12)
C23_1 0.0212(16) 0.0109(15) 0.0130(15) 0.0019(12) -0.0018(12) 0.0000(12)
C24_1 0.0197(16) 0.0157(16) 0.0190(16) -0.0035(13) -0.0009(13) -0.0014(13)
C25_1 0.0264(18) 0.0221(18) 0.0208(17) -0.0008(14) -0.0036(14) -0.0062(14)
C26_1 0.036(2) 0.0158(17) 0.0192(17) -0.0054(13) -0.0042(15) -0.0011(15)
C27_1 0.0251(18) 0.0145(16) 0.0194(17) -0.0040(13) -0.0025(14) 0.0019(13)
C28_1 0.0196(16) 0.0126(15) 0.0168(16) 0.0021(12) -0.0033(13) 0.0023(13)
C29_1 0.0188(16) 0.0144(16) 0.0179(16) 0.0007(13) -0.0036(13) 0.0011(13)
C30_1 0.0209(17) 0.0164(17) 0.0263(18) -0.0062(14) -0.0018(14) 0.0032(13)
C31_1 0.0164(17) 0.028(2) 0.038(2) -0.0079(16) 0.0016(15) 0.0034(15)
C32_1 0.0163(17) 0.0227(18) 0.036(2) -0.0041(15) -0.0010(15) -0.0046(14)
C33_1 0.0181(16) 0.0185(17) 0.0204(16) -0.0024(13) 0.0016(13) -0.0037(13)
C34_1 0.0178(16) 0.0153(16) 0.0121(15) 0.0021(12) -0.0015(12) 0.0015(12)
C35_1 0.0147(15) 0.0108(15) 0.0160(15) -0.0013(12) 0.0001(12) -0.0014(12)
C36_1 0.0148(15) 0.0134(15) 0.0180(16) -0.0010(12) -0.0007(12) -0.0009(12)
C37_1 0.0182(16) 0.0181(16) 0.0156(15) 0.0002(13) 0.0003(12) -0.0080(13)
C38_1 0.0227(17) 0.0242(18) 0.0203(17) -0.0031(14) 0.0004(14) -0.0093(14)
C39_1 0.0240(19) 0.045(2) 0.0241(19) 0.0021(17) -0.0020(15) -0.0142(17)
C40_1 0.0219(18) 0.032(2) 0.0282(19) -0.0024(16) -0.0028(15) -0.0098(15)
C41_1 0.0234(18) 0.0240(19) 0.041(2) -0.0177(16) 0.0100(16) -0.0145(15)
C42_1 0.0172(16) 0.0123(15) 0.0164(15) -0.0004(12) 0.0018(12) -0.0011(12)
C43_1 0.0239(17) 0.0198(17) 0.0156(16) -0.0022(13) 0.0012(13) -0.0022(14)
C44_1 0.054(3) 0.026(2) 0.0202(18) 0.0021(15) -0.0070(17) -0.0056(18)
C45_1 0.068(3) 0.033(2) 0.036(2) 0.0036(19) -0.012(2) -0.009(2)
C46_1 0.053(3) 0.039(3) 0.066(3) -0.027(2) 0.006(2) -0.009(2)
C47_1 0.072(3) 0.029(2) 0.051(3) -0.006(2) 0.022(3) 0.002(2)
C1_2 0.0133(15) 0.0110(15) 0.0133(14) -0.0016(11) 0.0020(12) -0.0015(12)
C2_2 0.0128(15) 0.0103(15) 0.0151(15) -0.0023(12) 0.0012(12) -0.0019(12)
C3_2 0.0175(15) 0.0082(14) 0.0117(14) -0.0016(11) 0.0022(12) 0.0017(12)
C4_2 0.0144(15) 0.0139(16) 0.0188(16) 0.0012(12) 0.0000(12) 0.0005(12)
C5_2 0.0209(17) 0.0190(17) 0.0220(17) -0.0010(13) 0.0040(13) -0.0044(14)
C6_2 0.0293(18) 0.0124(16) 0.0188(16) 0.0032(13) 0.0034(14) -0.0022(14)
C7_2 0.0210(16) 0.0112(15) 0.0163(16) 0.0025(12) -0.0002(13) 0.0022(13)
C8_2 0.0175(16) 0.0121(15) 0.0131(15) -0.0026(12) 0.0019(12) 0.0024(12)
C9_2 0.0177(16) 0.0110(15) 0.0137(15) -0.0015(12) -0.0002(12) 0.0010(12)
C10_2 0.0169(16) 0.0120(15) 0.0222(17) 0.0034(13) -0.0022(13) 0.0040(12)
C11_2 0.0109(15) 0.0219(18) 0.0271(18) 0.0016(14) -0.0049(13) 0.0030(13)
C12_2 0.0154(16) 0.0213(17) 0.0235(17) -0.0007(14) 0.0011(13) -0.0050(13)
C13_2 0.0175(16) 0.0133(15) 0.0174(15) -0.0008(12) -0.0039(12) -0.0017(12)
C14_2 0.0136(15) 0.0104(14) 0.0127(14) -0.0010(11) -0.0013(12) 0.0005(12)
C15_2 0.0106(14) 0.0140(15) 0.0138(14) -0.0003(12) 0.0017(11) -0.0028(12)
C16_2 0.0143(15) 0.0135(15) 0.0173(15) 0.0009(12) 0.0015(12) -0.0021(12)
C17_2 0.0161(15) 0.0126(15) 0.0203(16) -0.0040(12) 0.0041(12) -0.0070(12)
C18_2 0.0125(15) 0.0201(16) 0.0171(15) 0.0004(13) -0.0007(12) -0.0067(13)
C19_2 0.0144(15) 0.0128(15) 0.0133(15) 0.0010(12) 0.0017(12) -0.0006(12)
C20_2 0.0144(15) 0.0139(15) 0.0118(14) 0.0007(12) 0.0030(12) -0.0023(12)
C21_2 0.0123(14) 0.0122(15) 0.0121(14) 0.0031(11) -0.0005(11) -0.0018(12)
C22_2 0.0123(14) 0.0158(15) 0.0098(14) 0.0038(12) -0.0029(11) -0.0037(12)
C23_2 0.0167(15) 0.0128(15) 0.0092(14) 0.0008(11) -0.0033(12) 0.0010(12)
C24_2 0.0169(16) 0.0136(15) 0.0159(15) -0.0014(12) -0.0011(12) -0.0022(12)
C25_2 0.0168(16) 0.0259(18) 0.0157(16) -0.0002(13) -0.0022(13) -0.0072(14)
C26_2 0.0115(15) 0.0267(18) 0.0148(15) -0.0013(13) -0.0027(12) 0.0031(13)
C27_2 0.0193(16) 0.0139(16) 0.0151(15) -0.0008(12) -0.0029(12) 0.0029(13)
C28_2 0.0189(16) 0.0126(15) 0.0082(14) 0.0003(11) -0.0052(12) 0.0005(12)
C29_2 0.0199(16) 0.0132(15) 0.0085(14) 0.0004(11) -0.0039(12) -0.0027(12)
C30_2 0.0258(17) 0.0119(15) 0.0163(16) 0.0008(12) -0.0054(13) -0.0012(13)
C31_2 0.035(2) 0.0140(16) 0.0214(17) 0.0048(13) -0.0100(15) -0.0124(14)
C32_2 0.0223(17) 0.0217(17) 0.0209(17) 0.0054(14) -0.0050(13) -0.0105(14)
C33_2 0.0179(16) 0.0153(16) 0.0147(15) 0.0035(12) -0.0038(12) -0.0032(13)
C34_2 0.0201(16) 0.0114(15) 0.0093(14) 0.0032(11) -0.0059(12) -0.0023(12)
C35_2 0.0132(15) 0.0097(15) 0.0145(15) 0.0026(12) -0.0025(12) 0.0010(12)
C36_2 0.0124(15) 0.0114(15) 0.0161(15) 0.0009(12) -0.0016(12) -0.0012(12)
C37_2 0.0155(15) 0.0188(16) 0.0163(16) -0.0005(13) -0.0030(12) -0.0038(13)
C38_2 0.0234(18) 0.045(2) 0.0195(17) 0.0128(16) -0.0038(14) -0.0152(17)
C42_2 0.0126(14) 0.0097(14) 0.0176(15) -0.0002(12) -0.0046(12) -0.0016(11)
C43_2 0.0211(17) 0.0181(17) 0.0170(16) 0.0013(13) -0.0017(13) -0.0040(13)
C44_2 0.056(3) 0.0218(19) 0.0197(18) -0.0013(15) 0.0056(17) -0.0041(18)
C39A_2 0.009(2) 0.015(3) 0.020(3) 0.000(2) 0.0026(19) -0.006(2)
C40A_2 0.015(3) 0.015(3) 0.027(3) 0.006(2) -0.005(2) -0.010(2)
C41A_2 0.018(4) 0.017(3) 0.030(5) 0.007(3) -0.005(3) -0.009(3)
C41B_2 0.034(9) 0.038(8) 0.027(8) 0.004(6) 0.006(6) -0.001(7)
C45A_2 0.031(3) 0.020(2) 0.017(2) -0.0043(17) -0.0029(19) -0.0104(19)

loop_
_atom_type_symbol
_atom_type_description
_atom_type_scat_dispersion_real
_atom_type_scat_dispersion_imag
_atom_type_scat_source
C C 0.0033 0.0016 'International Tables Vol C Tables 4.2.6.8 and 6.1.1.4'
H H 0.0000 0.0000 'International Tables Vol C Tables 4.2.6.8 and 6.1.1.4'

loop_
_geom_angle_atom_site_label_1
_geom_angle_atom_site_label_2
_geom_angle_atom_site_label_3
_geom_angle
C2_1 C1_1 C15_1 124.9(3)
C2_1 C1_1 C35_1 128.2(3)
C15_1 C1_1 C35_1 106.9(3)
C1_1 C2_1 C14_1 129.9(3)
C1_1 C2_1 C3_1 125.0(3)
C14_1 C2_1 C3_1 105.1(3)
C4_1 C3_1 C8_1 118.7(3)
C4_1 C3_1 C2_1 131.7(3)
C8_1 C3_1 C2_1 108.7(3)
C5_1 C4_1 C3_1 120.0(3)
C4_1 C5_1 C6_1 120.5(3)
C7_1 C6_1 C5_1 120.5(3)
C6_1 C7_1 C8_1 118.9(3)
C7_1 C8_1 C3_1 121.2(3)
C7_1 C8_1 C9_1 129.9(3)
C3_1 C8_1 C9_1 108.8(3)
C10_1 C9_1 C14_1 121.1(3)
C10_1 C9_1 C8_1 130.1(3)
C14_1 C9_1 C8_1 108.8(3)
C11_1 C10_1 C9_1 119.4(3)
C10_1 C11_1 C12_1 119.9(3)
C13_1 C12_1 C11_1 121.2(3)
C12_1 C13_1 C14_1 119.7(3)
C13_1 C14_1 C9_1 118.5(3)
C13_1 C14_1 C2_1 132.4(3)
C9_1 C14_1 C2_1 108.5(3)
C20_1 C15_1 C16_1 119.8(3)
C20_1 C15_1 C1_1 110.3(3)
C16_1 C15_1 C1_1 128.9(3)
C17_1 C16_1 C15_1 119.5(3)
C16_1 C17_1 C18_1 120.7(3)
C19_1 C18_1 C17_1 120.3(3)
C18_1 C19_1 C20_1 120.6(3)
C19_1 C20_1 C15_1 119.1(3)
C19_1 C20_1 C21_1 130.0(3)
C15_1 C20_1 C21_1 109.8(3)
C22_1 C21_1 C20_1 126.4(3)
C22_1 C21_1 C35_1 126.8(3)
C20_1 C21_1 C35_1 106.8(3)
C21_1 C22_1 C23_1 123.9(3)
C21_1 C22_1 C34_1 131.0(3)
C23_1 C22_1 C34_1 105.1(3)
C24_1 C23_1 C28_1 118.5(3)
C24_1 C23_1 C22_1 132.0(3)
C28_1 C23_1 C22_1 108.8(3)
C23_1 C24_1 C25_1 120.6(3)
C24_1 C25_1 C26_1 120.0(3)
C27_1 C26_1 C25_1 120.6(3)
C26_1 C27_1 C28_1 118.9(3)
C27_1 C28_1 C23_1 121.2(3)
C27_1 C28_1 C29_1 129.9(3)
C23_1 C28_1 C29_1 108.7(3)
C30_1 C29_1 C34_1 121.5(3)
C30_1 C29_1 C28_1 129.0(3)
C34_1 C29_1 C28_1 109.5(3)
C31_1 C30_1 C29_1 119.1(3)
C30_1 C31_1 C32_1 120.3(3)
C33_1 C32_1 C31_1 120.4(3)
C32_1 C33_1 C34_1 120.7(3)
C33_1 C34_1 C29_1 117.9(3)
C33_1 C34_1 C22_1 134.0(3)
C29_1 C34_1 C22_1 107.8(3)
C42_1 C35_1 C1_1 110.3(2)
C42_1 C35_1 C21_1 111.2(2)
C1_1 C35_1 C21_1 101.7(2)
C42_1 C35_1 C36_1 112.1(3)
C1_1 C35_1 C36_1 112.7(2)
C21_1 C35_1 C36_1 108.5(2)
C37_1 C36_1 C35_1 117.4(3)
C36_1 C37_1 C38_1 111.2(3)
C37_1 C38_1 C39_1 112.6(3)
C40_1 C39_1 C38_1 112.2(3)
C39_1 C40_1 C41_1 111.5(3)
C43_1 C42_1 C35_1 115.1(3)
C42_1 C43_1 C44_1 112.1(3)
C45_1 C44_1 C43_1 117.6(3)
C46_1 C45_1 C44_1 112.2(4)
C45_1 C46_1 C47_1 116.7(4)
C2_2 C1_2 C15_2 126.2(3)
C2_2 C1_2 C35_2 127.2(3)
C15_2 C1_2 C35_2 106.6(2)
C1_2 C2_2 C3_2 124.2(3)
C1_2 C2_2 C14_2 130.7(3)
C3_2 C2_2 C14_2 105.1(2)
C4_2 C3_2 C8_2 118.4(3)
C4_2 C3_2 C2_2 131.9(3)
C8_2 C3_2 C2_2 108.9(3)
C5_2 C4_2 C3_2 120.0(3)
C4_2 C5_2 C6_2 120.7(3)
C7_2 C6_2 C5_2 120.2(3)
C6_2 C7_2 C8_2 119.0(3)
C7_2 C8_2 C3_2 121.4(3)
C7_2 C8_2 C9_2 129.9(3)
C3_2 C8_2 C9_2 108.5(3)
C10_2 C9_2 C14_2 121.8(3)
C10_2 C9_2 C8_2 129.0(3)
C14_2 C9_2 C8_2 109.2(3)
C11_2 C10_2 C9_2 119.5(3)
C10_2 C11_2 C12_2 119.7(3)
C11_2 C12_2 C13_2 121.2(3)
C12_2 C13_2 C14_2 120.3(3)
C13_2 C14_2 C9_2 117.5(3)
C13_2 C14_2 C2_2 134.0(3)
C9_2 C14_2 C2_2 108.1(3)
C16_2 C15_2 C20_2 119.5(3)
C16_2 C15_2 C1_2 129.7(3)
C20_2 C15_2 C1_2 109.9(3)
C17_2 C16_2 C15_2 120.1(3)
C16_2 C17_2 C18_2 120.4(3)
C19_2 C18_2 C17_2 120.8(3)
C18_2 C19_2 C20_2 119.1(3)
C19_2 C20_2 C15_2 120.1(3)
C19_2 C20_2 C21_2 128.3(3)
C15_2 C20_2 C21_2 110.5(3)
C22_2 C21_2 C20_2 124.8(3)
C22_2 C21_2 C35_2 128.6(3)
C20_2 C21_2 C35_2 106.4(2)
C21_2 C22_2 C34_2 129.7(3)
C21_2 C22_2 C23_2 125.4(3)
C34_2 C22_2 C23_2 104.9(3)
C24_2 C23_2 C28_2 118.7(3)
C24_2 C23_2 C22_2 132.0(3)
C28_2 C23_2 C22_2 108.4(3)
C25_2 C24_2 C23_2 119.9(3)
C24_2 C25_2 C26_2 120.7(3)
C27_2 C26_2 C25_2 120.5(3)
C26_2 C27_2 C28_2 119.0(3)
C27_2 C28_2 C23_2 121.1(3)
C27_2 C28_2 C29_2 129.7(3)
C23_2 C28_2 C29_2 109.0(3)
C30_2 C29_2 C34_2 121.3(3)
C30_2 C29_2 C28_2 130.1(3)
C34_2 C29_2 C28_2 108.6(3)
C31_2 C30_2 C29_2 119.1(3)
C30_2 C31_2 C32_2 120.5(3)
C33_2 C32_2 C31_2 120.6(3)
C32_2 C33_2 C34_2 120.0(3)
C33_2 C34_2 C29_2 118.5(3)
C33_2 C34_2 C22_2 132.1(3)
C29_2 C34_2 C22_2 109.0(3)
C42_2 C35_2 C1_2 111.2(2)
C42_2 C35_2 C21_2 109.9(2)
C1_2 C35_2 C21_2 102.1(2)
C42_2 C35_2 C36_2 112.2(2)
C1_2 C35_2 C36_2 108.1(2)
C21_2 C35_2 C36_2 112.9(2)
C37_2 C36_2 C35_2 117.0(2)
C38_2 C37_2 C36_2 111.3(3)
C39A_2 C38_2 C37_2 122.6(3)
C37_2 C38_2 C39B_2 99.7(5)
C43_2 C42_2 C35_2 114.8(3)
C42_2 C43_2 C44_2 112.1(3)
C45A_2 C44_2 C43_2 118.6(3)
C43_2 C44_2 C45B_2 94.6(6)
C38_2 C39A_2 C40A_2 110.7(4)
C39A_2 C40A_2 C41A_2 111.2(5)
C40B_2 C39B_2 C38_2 108.5(8)
C39B_2 C40B_2 C41B_2 114.4(9)
C44_2 C45A_2 C46A_2 110.4(4)
C45A_2 C46A_2 C47A_2 118.2(4)
C46B_2 C45B_2 C44_2 112.9(13)
C45B_2 C46B_2 C47B_2 92.6(14)

loop_
_geom_bond_atom_site_label_1
_geom_bond_atom_site_label_2
_geom_bond_distance
C1_1 C2_1 1.373(4)
C1_1 C15_1 1.452(4)
C1_1 C35_1 1.552(4)
C2_1 C14_1 1.483(4)
C2_1 C3_1 1.493(4)
C3_1 C4_1 1.394(5)
C3_1 C8_1 1.408(4)
C4_1 C5_1 1.382(5)
C5_1 C6_1 1.402(5)
C6_1 C7_1 1.374(5)
C7_1 C8_1 1.397(4)
C8_1 C9_1 1.449(5)
C9_1 C10_1 1.391(5)
C9_1 C14_1 1.418(4)
C10_1 C11_1 1.373(5)
C11_1 C12_1 1.397(5)
C12_1 C13_1 1.386(5)
C13_1 C14_1 1.386(5)
C15_1 C20_1 1.409(4)
C15_1 C16_1 1.410(4)
C16_1 C17_1 1.369(5)
C17_1 C18_1 1.404(5)
C18_1 C19_1 1.362(5)
C19_1 C20_1 1.402(4)
C20_1 C21_1 1.459(4)
C21_1 C22_1 1.372(4)
C21_1 C35_1 1.553(4)
C22_1 C23_1 1.494(4)
C22_1 C34_1 1.496(4)
C23_1 C24_1 1.381(5)
C23_1 C28_1 1.407(4)
C24_1 C25_1 1.386(5)
C25_1 C26_1 1.394(5)
C26_1 C27_1 1.376(5)
C27_1 C28_1 1.393(5)
C28_1 C29_1 1.449(5)
C29_1 C30_1 1.397(5)
C29_1 C34_1 1.414(4)
C30_1 C31_1 1.375(5)
C31_1 C32_1 1.398(5)
C32_1 C33_1 1.389(5)
C33_1 C34_1 1.391(5)
C35_1 C42_1 1.544(4)
C35_1 C36_1 1.567(4)
C36_1 C37_1 1.522(4)
C37_1 C38_1 1.534(4)
C38_1 C39_1 1.544(5)
C39_1 C40_1 1.500(5)
C40_1 C41_1 1.521(5)
C42_1 C43_1 1.526(4)
C43_1 C44_1 1.533(5)
C44_1 C45_1 1.518(6)
C45_1 C46_1 1.471(7)
C46_1 C47_1 1.544(6)
C1_2 C2_2 1.372(4)
C1_2 C15_2 1.461(4)
C1_2 C35_2 1.551(4)
C2_2 C3_2 1.491(4)
C2_2 C14_2 1.493(4)
C3_2 C4_2 1.394(4)
C3_2 C8_2 1.408(4)
C4_2 C5_2 1.385(5)
C5_2 C6_2 1.398(5)
C6_2 C7_2 1.379(5)
C7_2 C8_2 1.392(4)
C8_2 C9_2 1.455(5)
C9_2 C10_2 1.387(4)
C9_2 C14_2 1.415(4)
C10_2 C11_2 1.381(5)
C11_2 C12_2 1.390(5)
C12_2 C13_2 1.390(4)
C13_2 C14_2 1.395(4)
C15_2 C16_2 1.394(4)
C15_2 C20_2 1.408(4)
C16_2 C17_2 1.373(4)
C17_2 C18_2 1.397(4)
C18_2 C19_2 1.378(4)
C19_2 C20_2 1.404(4)
C20_2 C21_2 1.457(4)
C21_2 C22_2 1.366(4)
C21_2 C35_2 1.554(4)
C22_2 C34_2 1.482(4)
C22_2 C23_2 1.492(4)
C23_2 C24_2 1.392(4)
C23_2 C28_2 1.410(4)
C24_2 C25_2 1.389(4)
C25_2 C26_2 1.394(5)
C26_2 C27_2 1.378(5)
C27_2 C28_2 1.398(4)
C28_2 C29_2 1.448(5)
C29_2 C30_2 1.392(4)
C29_2 C34_2 1.410(4)
C30_2 C31_2 1.379(5)
C31_2 C32_2 1.393(5)
C32_2 C33_2 1.386(5)
C33_2 C34_2 1.395(4)
C35_2 C42_2 1.549(4)
C35_2 C36_2 1.572(4)
C36_2 C37_2 1.528(4)
C37_2 C38_2 1.526(5)
C38_2 C39A_2 1.485(6)
C38_2 C39B_2 1.698(12)
C42_2 C43_2 1.531(4)
C43_2 C44_2 1.533(5)
C44_2 C45A_2 1.514(6)
C44_2 C45B_2 1.804(17)
C39A_2 C40A_2 1.524(7)
C40A_2 C41A_2 1.542(9)
C39B_2 C40B_2 1.481(15)
C40B_2 C41B_2 1.52(2)
C45A_2 C46A_2 1.520(7)
C46A_2 C47A_2 1.558(8)
C45B_2 C46B_2 1.47(3)
C46B_2 C47B_2 1.49(2)
